data_7110773
loop_
_publ_author_name
'Slugovc, Christian'
'Carmona, Ernesto'
'Mereiter, Kurt'
'Trofimenko, Swiatoslaw'

_publ_section_title
;
 Unprecedented pentadenticity of the HB(3-Phpz)3 (= TpPh) ligand
;
_journal_issue 2
_journal_name_full 'Chemical Communications'
_journal_page_first 121
_journal_paper_doi 10.1039/a908478i
_journal_year 2000
_chemical_formula_sum 'C36 H28 B Ir N8'
_chemical_formula_weight 775.67
_chemical_name_common Ir(\k^5^(N,N,N,C^Ph2^,C^Ph2^)-Tp^Ph^)(\k^1^(N^1^)-3-phenylpyrazole)
_chemical_name_systematic
;
 (\k^5^(N,N',N'',C^Ph2^,C'^Ph2^)-hydrogen-tris(3-phenylpyrazol-1-yl)borato)-
 (\k^1^(N^1^)-3-phenylpyrazole)-iridium
;
_space_group_IT_number 2
_symmetry_cell_setting triclinic
_symmetry_space_group_name_Hall '-P 1'
_symmetry_space_group_name_H-M 'P -1'
_atom_sites_solution_hydrogens geom
_atom_sites_solution_primary direct
_atom_sites_solution_secondary difmap
_audit_creation_method SHELXL-97
_cell_angle_alpha 85.35(2)
_cell_angle_beta 77.78(2)
_cell_angle_gamma 78.63(2)
_cell_formula_units_Z 2
_cell_length_a 9.543(2)
_cell_length_b 12.043(4)
_cell_length_c 13.941(4)
_cell_measurement_reflns_used 8192
_cell_measurement_temperature 223(2)
_cell_measurement_theta_max 30
_cell_measurement_theta_min 2
_cell_volume 1533.9(8)
_computing_cell_refinement 'Siemens SAINT'
_computing_data_collection 'Siemens SMART'
_computing_data_reduction 'Siemens SAINT and SHELXTL'
_computing_molecular_graphics 'Siemens SHELXTL'
_computing_publication_material 'SHELXL-97 (Sheldrick, 1997)'
_computing_structure_refinement 'SHELXL-97 (Sheldrick, 1997)'
_computing_structure_solution 'SHELXS-97 (Sheldrick, 1997)'
_diffrn_ambient_temperature 223(2)
_diffrn_measured_fraction_theta_full 0.971
_diffrn_measured_fraction_theta_max 0.971
_diffrn_measurement_device_type 'Siemens SMART 3-circle with CCD area detector'
_diffrn_measurement_method 'omega scans'
_diffrn_radiation_monochromator graphite
_diffrn_radiation_source 'fine-focus sealed tube'
_diffrn_radiation_type MoK\a
_diffrn_radiation_wavelength 0.71073
_diffrn_reflns_av_R_equivalents 0.0215
_diffrn_reflns_av_sigmaI/netI 0.0232
_diffrn_reflns_limit_h_max 13
_diffrn_reflns_limit_h_min -13
_diffrn_reflns_limit_k_max 16
_diffrn_reflns_limit_k_min -16
_diffrn_reflns_limit_l_max 19
_diffrn_reflns_limit_l_min -19
_diffrn_reflns_number 21402
_diffrn_reflns_theta_full 29.99
_diffrn_reflns_theta_max 29.99
_diffrn_reflns_theta_min 1.73
_exptl_absorpt_coefficient_mu 4.393
_exptl_absorpt_correction_T_max 0.60
_exptl_absorpt_correction_T_min 0.35
_exptl_absorpt_correction_type multi-scan
_exptl_absorpt_process_details
;
 absorption correction by multi-scan method using program SADABS
 (G.M. Sheldrick, 1996)
;
_exptl_crystal_colour yellow
_exptl_crystal_density_diffrn 1.679
_exptl_crystal_density_method 'not measured'
_exptl_crystal_description prism
_exptl_crystal_F_000 764
_exptl_crystal_size_max 0.56
_exptl_crystal_size_mid 0.16
_exptl_crystal_size_min 0.11
_refine_diff_density_max 0.625
_refine_diff_density_min -0.752
_refine_diff_density_rms 0.085
_refine_ls_extinction_coef 0.00041(11)
_refine_ls_extinction_expression Fc^*^=kFc[1+0.001xFc^2^\l^3^/sin(2\q)]^-1/4^
_refine_ls_extinction_method SHELXL
_refine_ls_goodness_of_fit_ref 1.071
_refine_ls_hydrogen_treatment mixed
_refine_ls_matrix_type full
_refine_ls_number_parameters 416
_refine_ls_number_reflns 8675
_refine_ls_number_restraints 0
_refine_ls_restrained_S_all 1.071
_refine_ls_R_factor_all 0.0208
_refine_ls_R_factor_gt 0.0176
_refine_ls_shift/su_max 0.003
_refine_ls_shift/su_mean 0.000
_refine_ls_structure_factor_coef Fsqd
_refine_ls_weighting_details 'calc w=1/[\s^2^(Fo^2^)+(0.0143P)^2^+0.9017P] where P=(Fo^2^+2Fc^2^)/3'
_refine_ls_weighting_scheme calc
_refine_ls_wR_factor_gt 0.0406
_refine_ls_wR_factor_ref 0.0423
_reflns_number_gt 8130
_reflns_number_total 8675
_reflns_threshold_expression >2sigma(I)
_cod_data_source_file a908478isup1.cif
_cod_data_source_block cssbj3fr
_cod_depositor_comments
;
The following automatic conversions were performed:

'_symmetry_cell_setting' value 'Triclinic' changed to 'triclinic'
according to /home/saulius/struct/CIF-dictionaries/cif_core.dic
dictionary named 'cif_core.dic' version 2.4.2 from 2011-04-26.

Automatic conversion script
Id: cif_fix_values 1891 2012-01-12 08:04:46Z andrius 
;
_cod_original_cell_volume 1533.9(7)
_cod_original_sg_symbol_H-M P-1
_cod_database_code 7110773

loop_
_symmetry_equiv_pos_as_xyz
'x, y, z'
'-x, -y, -z'

loop_
_atom_site_label
_atom_site_type_symbol
_atom_site_fract_x
_atom_site_fract_y
_atom_site_fract_z
_atom_site_U_iso_or_equiv
_atom_site_adp_type
_atom_site_occupancy
_atom_site_symmetry_multiplicity
_atom_site_calc_flag
_atom_site_refinement_flags
Ir Ir 0.256533(7) 0.346123(6) 0.229221(5) 0.02322(3) Uani 1 1 d .
N1 N 0.46067(18) 0.24690(15) 0.16993(14) 0.0339(4) Uani 1 1 d .
N2 N 0.4955(2) 0.20042(16) 0.07963(16) 0.0407(4) Uani 1 1 d .
C1 C 0.5912(3) 0.1012(2) 0.0854(2) 0.0513(7) Uani 1 1 d .
H1 H 0.6336 0.0529 0.0332 0.062 Uiso 1 1 calc R
C2 C 0.6160(3) 0.0827(2) 0.1788(2) 0.0527(7) Uani 1 1 d .
H2 H 0.6793 0.0218 0.2026 0.063 Uiso 1 1 calc R
C3 C 0.5260(2) 0.17510(19) 0.2325(2) 0.0389(5) Uani 1 1 d .
C4 C 0.4598(2) 0.19306(18) 0.33552(19) 0.0365(5) Uani 1 1 d .
C5 C 0.5233(3) 0.1402(2) 0.4137(2) 0.0489(6) Uani 1 1 d .
H5 H 0.6172 0.0954 0.4009 0.059 Uiso 1 1 calc R
C6 C 0.4479(3) 0.1538(2) 0.5091(2) 0.0557(7) Uani 1 1 d .
H6 H 0.4905 0.1191 0.5615 0.067 Uiso 1 1 calc R
C7 C 0.3084(3) 0.2191(2) 0.5273(2) 0.0509(6) Uani 1 1 d .
H7 H 0.2566 0.2283 0.5924 0.061 Uiso 1 1 calc R
C8 C 0.2446(3) 0.27114(19) 0.44962(17) 0.0377(5) Uani 1 1 d .
H8 H 0.1497 0.3143 0.4636 0.045 Uiso 1 1 calc R
C9 C 0.3176(2) 0.26093(16) 0.35181(16) 0.0295(4) Uani 1 1 d .
N3 N 0.17636(17) 0.23357(13) 0.17013(12) 0.0253(3) Uani 1 1 d .
N4 N 0.2357(2) 0.18529(15) 0.08171(13) 0.0324(4) Uani 1 1 d .
C10 C 0.1264(3) 0.14740(19) 0.05261(17) 0.0380(5) Uani 1 1 d .
H10 H 0.1367 0.1099 -0.0057 0.046 Uiso 1 1 calc R
C11 C -0.0014(3) 0.17204(19) 0.12118(17) 0.0366(5) Uani 1 1 d .
H11 H -0.0923 0.1538 0.1199 0.044 Uiso 1 1 calc R
C12 C 0.0342(2) 0.23076(16) 0.19407(15) 0.0276(4) Uani 1 1 d .
C13 C -0.0415(2) 0.30291(16) 0.27599(14) 0.0264(4) Uani 1 1 d .
C14 C -0.1833(2) 0.2983(2) 0.32700(16) 0.0348(4) Uani 1 1 d .
H14 H -0.2346 0.2464 0.3096 0.042 Uiso 1 1 calc R
C15 C -0.2483(2) 0.3701(2) 0.40312(17) 0.0389(5) Uani 1 1 d .
H15 H -0.3427 0.3661 0.4386 0.047 Uiso 1 1 calc R
C16 C -0.1729(2) 0.44816(19) 0.42652(16) 0.0348(4) Uani 1 1 d .
H16 H -0.2178 0.4987 0.4768 0.042 Uiso 1 1 calc R
C17 C -0.0309(2) 0.45242(17) 0.37609(15) 0.0301(4) Uani 1 1 d .
H17 H 0.0177 0.5060 0.3937 0.036 Uiso 1 1 calc R
C18 C 0.0421(2) 0.37947(16) 0.30004(14) 0.0248(3) Uani 1 1 d .
N5 N 0.2495(2) 0.42644(15) 0.08090(13) 0.0315(4) Uani 1 1 d .
N6 N 0.3305(2) 0.35851(16) 0.00642(14) 0.0390(4) Uani 1 1 d .
C19 C 0.3571(3) 0.4217(2) -0.07706(18) 0.0527(7) Uani 1 1 d .
H19 H 0.4112 0.3946 -0.1378 0.063 Uiso 1 1 calc R
C20 C 0.2924(4) 0.5319(2) -0.05918(19) 0.0546(7) Uani 1 1 d .
H20 H 0.2937 0.5944 -0.1041 0.066 Uiso 1 1 calc R
C21 C 0.2239(3) 0.53194(19) 0.03995(16) 0.0373(5) Uani 1 1 d .
C22 C 0.1269(3) 0.62731(18) 0.09445(16) 0.0364(5) Uani 1 1 d .
C23 C 0.1698(3) 0.7323(2) 0.08941(19) 0.0461(6) Uani 1 1 d .
H23 H 0.2609 0.7421 0.0515 0.055 Uiso 1 1 calc R
C24 C 0.0780(4) 0.8226(2) 0.1403(2) 0.0578(8) Uani 1 1 d .
H24 H 0.1076 0.8929 0.1375 0.069 Uiso 1 1 calc R
C25 C -0.0562(4) 0.8087(3) 0.1948(2) 0.0613(9) Uani 1 1 d .
H25 H -0.1178 0.8697 0.2294 0.074 Uiso 1 1 calc R
C26 C -0.1010(3) 0.7058(3) 0.1989(2) 0.0565(7) Uani 1 1 d .
H26 H -0.1931 0.6972 0.2357 0.068 Uiso 1 1 calc R
C27 C -0.0099(3) 0.6150(2) 0.14866(17) 0.0418(5) Uani 1 1 d .
H27 H -0.0408 0.5451 0.1513 0.050 Uiso 1 1 calc R
B B 0.3735(3) 0.2278(2) 0.0196(2) 0.0392(5) Uani 1 1 d .
H1B H 0.4086 0.1879 -0.0519 0.047 Uiso 1 1 calc R
N7 N 0.24751(18) 0.58356(13) 0.29084(12) 0.0277(3) Uani 1 1 d .
H7N H 0.1590 0.6034 0.2806 0.033 Uiso 1 1 calc R
N8 N 0.32756(18) 0.47764(13) 0.27854(12) 0.0266(3) Uani 1 1 d .
C28 C 0.4537(2) 0.48184(18) 0.30352(16) 0.0313(4) Uani 1 1 d .
H28 H 0.5310 0.4199 0.3034 0.038 Uiso 1 1 calc R
C29 C 0.4550(2) 0.59154(18) 0.33011(16) 0.0330(4) Uani 1 1 d .
H29 H 0.5313 0.6165 0.3500 0.040 Uiso 1 1 calc R
C30 C 0.3212(2) 0.65507(17) 0.32100(14) 0.0286(4) Uani 1 1 d .
C31 C 0.2545(2) 0.77488(17) 0.33582(15) 0.0319(4) Uani 1 1 d .
C32 C 0.3306(3) 0.86038(19) 0.29278(18) 0.0409(5) Uani 1 1 d .
H32 H 0.4267 0.8415 0.2571 0.049 Uiso 1 1 calc R
C33 C 0.2633(4) 0.9736(2) 0.3030(2) 0.0549(7) Uani 1 1 d .
H33 H 0.3141 1.0311 0.2737 0.066 Uiso 1 1 calc R
C34 C 0.1222(4) 1.0022(2) 0.3560(2) 0.0535(7) Uani 1 1 d .
H34 H 0.0780 1.0788 0.3635 0.064 Uiso 1 1 calc R
C35 C 0.0464(3) 0.9180(2) 0.39798(19) 0.0484(6) Uani 1 1 d .
H35 H -0.0502 0.9374 0.4327 0.058 Uiso 1 1 calc R
C36 C 0.1127(3) 0.80445(19) 0.38904(17) 0.0396(5) Uani 1 1 d .
H36 H 0.0614 0.7475 0.4191 0.048 Uiso 1 1 calc R

loop_
_atom_site_aniso_label
_atom_site_aniso_U_11
_atom_site_aniso_U_22
_atom_site_aniso_U_33
_atom_site_aniso_U_23
_atom_site_aniso_U_13
_atom_site_aniso_U_12
Ir 0.02192(4) 0.01921(4) 0.02863(4) -0.00044(2) -0.00390(3) -0.00553(2)
N1 0.0241(8) 0.0274(8) 0.0483(10) -0.0031(7) -0.0010(7) -0.0062(6)
N2 0.0311(9) 0.0330(10) 0.0529(12) -0.0108(8) 0.0063(8) -0.0063(7)
C1 0.0322(11) 0.0351(12) 0.0781(19) -0.0138(12) 0.0071(12) -0.0009(9)
C2 0.0286(11) 0.0349(12) 0.088(2) -0.0042(13) -0.0061(12) 0.0035(9)
C3 0.0244(9) 0.0283(10) 0.0639(15) 0.0015(10) -0.0083(9) -0.0070(8)
C4 0.0299(10) 0.0251(10) 0.0584(14) 0.0063(9) -0.0159(10) -0.0100(8)
C5 0.0383(12) 0.0370(12) 0.0782(19) 0.0156(12) -0.0298(13) -0.0108(10)
C6 0.0699(19) 0.0435(14) 0.0667(18) 0.0186(13) -0.0450(16) -0.0161(13)
C7 0.0713(18) 0.0455(14) 0.0425(13) 0.0094(11) -0.0264(13) -0.0148(13)
C8 0.0449(12) 0.0330(11) 0.0379(11) 0.0040(9) -0.0136(9) -0.0098(9)
C9 0.0312(9) 0.0199(8) 0.0411(11) 0.0034(7) -0.0127(8) -0.0097(7)
N3 0.0273(7) 0.0213(7) 0.0275(7) -0.0023(6) -0.0050(6) -0.0048(6)
N4 0.0368(9) 0.0274(8) 0.0327(9) -0.0062(7) -0.0032(7) -0.0072(7)
C10 0.0482(13) 0.0324(11) 0.0364(11) -0.0072(9) -0.0129(10) -0.0077(9)
C11 0.0392(11) 0.0360(11) 0.0407(11) -0.0042(9) -0.0157(9) -0.0120(9)
C12 0.0289(9) 0.0239(9) 0.0324(9) 0.0024(7) -0.0102(8) -0.0077(7)
C13 0.0238(8) 0.0252(9) 0.0309(9) 0.0015(7) -0.0080(7) -0.0049(7)
C14 0.0254(9) 0.0421(12) 0.0396(11) -0.0007(9) -0.0085(8) -0.0106(8)
C15 0.0243(9) 0.0528(14) 0.0379(11) -0.0012(10) -0.0033(8) -0.0066(9)
C16 0.0305(10) 0.0384(11) 0.0312(10) -0.0035(8) -0.0024(8) 0.0006(8)
C17 0.0308(9) 0.0281(9) 0.0314(9) -0.0009(7) -0.0055(8) -0.0062(8)
C18 0.0241(8) 0.0240(8) 0.0264(8) 0.0031(7) -0.0072(7) -0.0042(7)
N5 0.0381(9) 0.0258(8) 0.0289(8) 0.0005(6) -0.0023(7) -0.0074(7)
N6 0.0488(11) 0.0317(9) 0.0314(9) -0.0022(7) 0.0048(8) -0.0091(8)
C19 0.0749(19) 0.0457(14) 0.0298(11) 0.0008(10) 0.0091(11) -0.0153(13)
C20 0.082(2) 0.0417(14) 0.0339(12) 0.0084(10) 0.0019(12) -0.0159(13)
C21 0.0482(13) 0.0303(10) 0.0333(10) 0.0024(8) -0.0059(9) -0.0111(9)
C22 0.0499(13) 0.0294(10) 0.0314(10) 0.0054(8) -0.0157(9) -0.0056(9)
C23 0.0660(16) 0.0313(11) 0.0451(13) 0.0082(10) -0.0222(12) -0.0110(11)
C24 0.096(2) 0.0279(12) 0.0576(16) -0.0006(11) -0.0419(17) -0.0024(13)
C25 0.081(2) 0.0464(16) 0.0536(16) -0.0127(12) -0.0339(16) 0.0215(15)
C26 0.0561(16) 0.0624(18) 0.0452(14) -0.0043(13) -0.0161(12) 0.0104(14)
C27 0.0474(13) 0.0389(12) 0.0388(12) 0.0020(9) -0.0141(10) -0.0033(10)
B 0.0442(14) 0.0295(12) 0.0388(13) -0.0070(10) 0.0053(11) -0.0071(10)
N7 0.0295(8) 0.0217(7) 0.0342(8) 0.0004(6) -0.0104(7) -0.0063(6)
N8 0.0261(7) 0.0221(7) 0.0319(8) 0.0000(6) -0.0050(6) -0.0067(6)
C28 0.0252(9) 0.0312(10) 0.0389(11) -0.0005(8) -0.0072(8) -0.0076(7)
C29 0.0325(10) 0.0321(10) 0.0390(11) -0.0034(8) -0.0096(8) -0.0133(8)
C30 0.0363(10) 0.0254(9) 0.0265(9) 0.0016(7) -0.0072(8) -0.0115(8)
C31 0.0469(12) 0.0234(9) 0.0308(10) 0.0009(7) -0.0149(9) -0.0125(8)
C32 0.0534(14) 0.0303(11) 0.0452(12) 0.0038(9) -0.0160(11) -0.0183(10)
C33 0.089(2) 0.0252(11) 0.0602(16) 0.0073(11) -0.0320(16) -0.0199(13)
C34 0.083(2) 0.0255(11) 0.0537(15) -0.0061(10) -0.0257(15) 0.0000(12)
C35 0.0620(16) 0.0349(12) 0.0457(13) -0.0081(10) -0.0124(12) 0.0017(11)
C36 0.0525(14) 0.0281(10) 0.0376(11) 0.0000(8) -0.0077(10) -0.0082(9)

loop_
_atom_type_symbol
_atom_type_description
_atom_type_scat_dispersion_real
_atom_type_scat_dispersion_imag
_atom_type_scat_source
C C 0.0033 0.0016 'International Tables Vol C Tables 4.2.6.8 and 6.1.1.4'
H H 0.0000 0.0000 'International Tables Vol C Tables 4.2.6.8 and 6.1.1.4'
B B 0.0013 0.0007 'International Tables Vol C Tables 4.2.6.8 and 6.1.1.4'
N N 0.0061 0.0033 'International Tables Vol C Tables 4.2.6.8 and 6.1.1.4'
Ir Ir -1.4442 7.9887 'International Tables Vol C Tables 4.2.6.8 and 6.1.1.4'

loop_
_geom_angle_atom_site_label_1
_geom_angle_atom_site_label_2
_geom_angle_atom_site_label_3
_geom_angle
N3 Ir C18 79.33(7)
N3 Ir C9 103.62(7)
C18 Ir C9 91.38(8)
N3 Ir N8 172.74(6)
C18 Ir N8 99.05(7)
C9 Ir N8 83.45(7)
N3 Ir N1 84.07(7)
C18 Ir N1 157.43(7)
C9 Ir N1 77.72(8)
N8 Ir N1 99.26(7)
N3 Ir N5 79.23(7)
C18 Ir N5 102.94(7)
C9 Ir N5 165.68(8)
N8 Ir N5 94.33(7)
N1 Ir N5 88.73(7)
C3 N1 N2 108.75(19)
C3 N1 Ir 116.69(16)
N2 N1 Ir 124.70(14)
C1 N2 N1 107.9(2)
C1 N2 B 127.9(2)
N1 N2 B 114.84(17)
N2 C1 C2 109.5(2)
N2 C1 H1 125.3
C2 C1 H1 125.3
C1 C2 C3 105.5(2)
C1 C2 H2 127.3
C3 C2 H2 127.3
N1 C3 C2 108.2(2)
N1 C3 C4 114.03(19)
C2 C3 C4 135.0(2)
C5 C4 C9 121.7(2)
C5 C4 C3 123.6(2)
C9 C4 C3 114.43(19)
C6 C5 C4 120.0(2)
C6 C5 H5 120.0
C4 C5 H5 120.0
C5 C6 C7 119.6(2)
C5 C6 H6 120.2
C7 C6 H6 120.2
C6 C7 C8 120.5(3)
C6 C7 H7 119.8
C8 C7 H7 119.8
C9 C8 C7 122.0(2)
C9 C8 H8 119.0
C7 C8 H8 119.0
C8 C9 C4 116.2(2)
C8 C9 Ir 128.20(16)
C4 C9 Ir 115.15(16)
C12 N3 N4 110.10(16)
C12 N3 Ir 119.96(13)
N4 N3 Ir 125.57(13)
C10 N4 N3 106.59(17)
C10 N4 B 130.45(19)
N3 N4 B 116.71(17)
N4 C10 C11 110.11(19)
N4 C10 H10 124.9
C11 C10 H10 124.9
C10 C11 C12 104.93(19)
C10 C11 H11 127.5
C12 C11 H11 127.5
N3 C12 C11 108.15(18)
N3 C12 C13 112.44(16)
C11 C12 C13 138.42(19)
C14 C13 C18 122.35(19)
C14 C13 C12 123.34(18)
C18 C13 C12 114.32(17)
C15 C14 C13 120.0(2)
C15 C14 H14 120.0
C13 C14 H14 120.0
C14 C15 C16 119.4(2)
C14 C15 H15 120.3
C16 C15 H15 120.3
C15 C16 C17 120.6(2)
C15 C16 H16 119.7
C17 C16 H16 119.7
C16 C17 C18 122.46(19)
C16 C17 H17 118.8
C18 C17 H17 118.8
C17 C18 C13 115.07(17)
C17 C18 Ir 131.60(15)
C13 C18 Ir 112.69(13)
C21 N5 N6 105.99(17)
C21 N5 Ir 137.87(15)
N6 N5 Ir 113.01(13)
C19 N6 N5 109.70(19)
C19 N6 B 127.1(2)
N5 N6 B 123.13(18)
N6 C19 C20 108.8(2)
N6 C19 H19 125.6
C20 C19 H19 125.6
C19 C20 C21 105.5(2)
C19 C20 H20 127.2
C21 C20 H20 127.2
N5 C21 C20 109.9(2)
N5 C21 C22 122.2(2)
C20 C21 C22 127.7(2)
C27 C22 C23 119.2(2)
C27 C22 C21 120.6(2)
C23 C22 C21 120.1(2)
C24 C23 C22 120.2(3)
C24 C23 H23 119.9
C22 C23 H23 119.9
C25 C24 C23 119.9(3)
C25 C24 H24 120.0
C23 C24 H24 120.0
C24 C25 C26 120.4(3)
C24 C25 H25 119.8
C26 C25 H25 119.8
C25 C26 C27 120.1(3)
C25 C26 H26 120.0
C27 C26 H26 120.0
C26 C27 C22 120.1(3)
C26 C27 H27 119.9
C22 C27 H27 119.9
N2 B N6 108.7(2)
N2 B N4 108.05(19)
N6 B N4 106.68(18)
N2 B H1B 111.1
N6 B H1B 111.1
N4 B H1B 111.1
C30 N7 N8 112.20(16)
C30 N7 H7N 123.9
N8 N7 H7N 123.9
C28 N8 N7 105.29(16)
C28 N8 Ir 130.73(14)
N7 N8 Ir 123.98(12)
N8 C28 C29 110.61(18)
N8 C28 H28 124.7
C29 C28 H28 124.7
C30 C29 C28 105.77(18)
C30 C29 H29 127.1
C28 C29 H29 127.1
N7 C30 C29 106.12(17)
N7 C30 C31 120.53(18)
C29 C30 C31 133.34(19)
C36 C31 C32 119.3(2)
C36 C31 C30 120.31(19)
C32 C31 C30 120.3(2)
C33 C32 C31 119.7(3)
C33 C32 H32 120.1
C31 C32 H32 120.1
C34 C33 C32 120.5(3)
C34 C33 H33 119.8
C32 C33 H33 119.8
C35 C34 C33 119.9(2)
C35 C34 H34 120.0
C33 C34 H34 120.0
C34 C35 C36 120.2(3)
C34 C35 H35 119.9
C36 C35 H35 119.9
C31 C36 C35 120.3(2)
C31 C36 H36 119.9
C35 C36 H36 119.9

loop_
_geom_bond_atom_site_label_1
_geom_bond_atom_site_label_2
_geom_bond_distance
Ir N3 1.9895(16)
Ir C18 2.0513(19)
Ir C9 2.053(2)
Ir N8 2.0587(17)
Ir N1 2.1135(18)
Ir N5 2.2192(18)
N1 C3 1.339(3)
N1 N2 1.368(3)
N2 C1 1.361(3)
N2 B 1.542(4)
C1 C2 1.366(4)
C1 H1 0.9400
C2 C3 1.422(3)
C2 H2 0.9400
C3 C4 1.456(4)
C4 C5 1.405(3)
C4 C9 1.423(3)
C5 C6 1.377(4)
C5 H5 0.9400
C6 C7 1.389(4)
C6 H6 0.9400
C7 C8 1.399(3)
C7 H7 0.9400
C8 C9 1.397(3)
C8 H8 0.9400
N3 C12 1.333(2)
N3 N4 1.367(2)
N4 C10 1.362(3)
N4 B 1.566(3)
C10 C11 1.378(3)
C10 H10 0.9400
C11 C12 1.416(3)
C11 H11 0.9400
C12 C13 1.465(3)
C13 C14 1.399(3)
C13 C18 1.433(3)
C14 C15 1.385(3)
C14 H14 0.9400
C15 C16 1.387(3)
C15 H15 0.9400
C16 C17 1.397(3)
C16 H16 0.9400
C17 C18 1.407(3)
C17 H17 0.9400
N5 C21 1.349(3)
N5 N6 1.376(2)
N6 C19 1.344(3)
N6 B 1.553(3)
C19 C20 1.367(4)
C19 H19 0.9400
C20 C21 1.398(3)
C20 H20 0.9400
C21 C22 1.476(3)
C22 C27 1.392(4)
C22 C23 1.396(3)
C23 C24 1.393(4)
C23 H23 0.9400
C24 C25 1.378(5)
C24 H24 0.9400
C25 C26 1.381(5)
C25 H25 0.9400
C26 C27 1.391(4)
C26 H26 0.9400
C27 H27 0.9400
B H1B 1.1000
N7 C30 1.355(2)
N7 N8 1.355(2)
N7 H7N 0.8700
N8 C28 1.333(2)
C28 C29 1.404(3)
C28 H28 0.9400
C29 C30 1.378(3)
C29 H29 0.9400
C30 C31 1.470(3)
C31 C36 1.392(3)
C31 C32 1.399(3)
C32 C33 1.393(4)
C32 H32 0.9400
C33 C34 1.384(5)
C33 H33 0.9400
C34 C35 1.381(4)
C34 H34 0.9400
C35 C36 1.392(3)
C35 H35 0.9400
C36 H36 0.9400

loop_
_geom_torsion_atom_site_label_1
_geom_torsion_atom_site_label_2
_geom_torsion_atom_site_label_3
_geom_torsion_atom_site_label_4
_geom_torsion
N3 Ir N1 C3 -101.50(16)
C18 Ir N1 C3 -58.8(3)
C9 Ir N1 C3 3.86(15)
N8 Ir N1 C3 85.02(16)
N5 Ir N1 C3 179.20(16)
N3 Ir N1 N2 40.28(17)
C18 Ir N1 N2 83.0(3)
C9 Ir N1 N2 145.64(18)
N8 Ir N1 N2 -133.20(17)
N5 Ir N1 N2 -39.02(17)
C3 N1 N2 C1 -3.7(2)
Ir N1 N2 C1 -147.95(16)
C3 N1 N2 B 145.69(19)
Ir N1 N2 B 1.4(3)
N1 N2 C1 C2 1.0(3)
B N2 C1 C2 -143.1(2)
N2 C1 C2 C3 1.8(3)
N2 N1 C3 C2 4.8(2)
Ir N1 C3 C2 152.31(16)
N2 N1 C3 C4 -159.30(18)
Ir N1 C3 C4 -11.8(2)
C1 C2 C3 N1 -4.1(3)
C1 C2 C3 C4 155.2(3)
N1 C3 C4 C5 -169.6(2)
C2 C3 C4 C5 32.0(4)
N1 C3 C4 C9 16.0(3)
C2 C3 C4 C9 -142.4(3)
C9 C4 C5 C6 -0.3(4)
C3 C4 C5 C6 -174.3(2)
C4 C5 C6 C7 0.7(4)
C5 C6 C7 C8 -0.2(4)
C6 C7 C8 C9 -0.7(4)
C7 C8 C9 C4 1.0(3)
C7 C8 C9 Ir -171.10(18)
C5 C4 C9 C8 -0.5(3)
C3 C4 C9 C8 174.01(18)
C5 C4 C9 Ir 172.63(17)
C3 C4 C9 Ir -12.9(2)
N3 Ir C9 C8 -102.02(19)
C18 Ir C9 C8 -22.67(19)
N8 Ir C9 C8 76.28(19)
N1 Ir C9 C8 177.3(2)
N5 Ir C9 C8 158.1(2)
N3 Ir C9 C4 85.85(15)
C18 Ir C9 C4 165.21(15)
N8 Ir C9 C4 -95.84(15)
N1 Ir C9 C4 5.15(14)
N5 Ir C9 C4 -14.0(4)
C18 Ir N3 C12 3.03(14)
C9 Ir N3 C12 91.86(16)
N8 Ir N3 C12 -74.7(5)
N1 Ir N3 C12 167.67(15)
N5 Ir N3 C12 -102.50(15)
C18 Ir N3 N4 157.16(16)
C9 Ir N3 N4 -114.00(16)
N8 Ir N3 N4 79.4(5)
N1 Ir N3 N4 -38.20(16)
N5 Ir N3 N4 51.63(15)
C12 N3 N4 C10 -2.5(2)
Ir N3 N4 C10 -158.80(14)
C12 N3 N4 B 152.68(19)
Ir N3 N4 B -3.6(2)
N3 N4 C10 C11 0.5(2)
B N4 C10 C11 -150.0(2)
N4 C10 C11 C12 1.5(3)
N4 N3 C12 C11 3.5(2)
Ir N3 C12 C11 161.33(14)
N4 N3 C12 C13 -167.20(16)
Ir N3 C12 C13 -9.4(2)
C10 C11 C12 N3 -3.1(2)
C10 C11 C12 C13 164.0(2)
N3 C12 C13 C14 -167.32(19)
C11 C12 C13 C14 26.0(4)
N3 C12 C13 C18 12.7(2)
C11 C12 C13 C18 -154.0(2)
C18 C13 C14 C15 0.7(3)
C12 C13 C14 C15 -179.3(2)
C13 C14 C15 C16 1.5(3)
C14 C15 C16 C17 -2.0(3)
C15 C16 C17 C18 0.2(3)
C16 C17 C18 C13 1.9(3)
C16 C17 C18 Ir -168.17(16)
C14 C13 C18 C17 -2.3(3)
C12 C13 C18 C17 177.68(17)
C14 C13 C18 Ir 169.65(16)
C12 C13 C18 Ir -10.4(2)
N3 Ir C18 C17 174.53(19)
C9 Ir C18 C17 70.93(19)
N8 Ir C18 C17 -12.66(19)
N1 Ir C18 C17 131.2(2)
N5 Ir C18 C17 -109.27(19)
N3 Ir C18 C13 4.29(13)
C9 Ir C18 C13 -99.30(14)
N8 Ir C18 C13 177.11(13)
N1 Ir C18 C13 -39.0(3)
N5 Ir C18 C13 80.50(14)
N3 Ir N5 C21 145.1(2)
C18 Ir N5 C21 68.9(2)
C9 Ir N5 C21 -111.9(3)
N8 Ir N5 C21 -31.5(2)
N1 Ir N5 C21 -130.7(2)
N3 Ir N5 N6 -58.56(15)
C18 Ir N5 N6 -134.85(15)
C9 Ir N5 N6 44.4(3)
N8 Ir N5 N6 124.83(15)
N1 Ir N5 N6 25.64(15)
C21 N5 N6 C19 1.7(3)
Ir N5 N6 C19 -162.01(18)
C21 N5 N6 B -174.9(2)
Ir N5 N6 B 21.4(3)
N5 N6 C19 C20 -0.8(3)
B N6 C19 C20 175.6(3)
N6 C19 C20 C21 -0.4(4)
N6 N5 C21 C20 -2.0(3)
Ir N5 C21 C20 155.4(2)
N6 N5 C21 C22 173.6(2)
Ir N5 C21 C22 -29.1(4)
C19 C20 C21 N5 1.5(3)
C19 C20 C21 C22 -173.7(3)
N5 C21 C22 C27 -47.2(3)
C20 C21 C22 C27 127.5(3)
N5 C21 C22 C23 135.0(2)
C20 C21 C22 C23 -50.3(4)
C27 C22 C23 C24 1.7(3)
C21 C22 C23 C24 179.6(2)
C22 C23 C24 C25 -0.8(4)
C23 C24 C25 C26 -0.4(4)
C24 C25 C26 C27 0.6(4)
C25 C26 C27 C22 0.3(4)
C23 C22 C27 C26 -1.5(3)
C21 C22 C27 C26 -179.3(2)
C1 N2 B N6 -160.4(2)
N1 N2 B N6 57.5(2)
C1 N2 B N4 84.2(3)
N1 N2 B N4 -57.9(2)
C19 N6 B N2 109.7(3)
N5 N6 B N2 -74.3(3)
C19 N6 B N4 -134.0(3)
N5 N6 B N4 42.0(3)
C10 N4 B N2 -150.4(2)
N3 N4 B N2 61.5(2)
C10 N4 B N6 92.9(3)
N3 N4 B N6 -55.3(3)
C30 N7 N8 C28 1.3(2)
C30 N7 N8 Ir -177.99(13)
N3 Ir N8 C28 -140.8(5)
C18 Ir N8 C28 142.67(18)
C9 Ir N8 C28 52.31(19)
N1 Ir N8 C28 -24.06(19)
N5 Ir N8 C28 -113.48(19)
N3 Ir N8 N7 38.3(6)
C18 Ir N8 N7 -38.24(16)
C9 Ir N8 N7 -128.60(16)
N1 Ir N8 N7 155.03(15)
N5 Ir N8 N7 65.61(15)
N7 N8 C28 C29 -1.1(2)
Ir N8 C28 C29 178.11(14)
N8 C28 C29 C30 0.6(2)
N8 N7 C30 C29 -1.0(2)
N8 N7 C30 C31 178.25(17)
C28 C29 C30 N7 0.2(2)
C28 C29 C30 C31 -178.8(2)
N7 C30 C31 C36 47.7(3)
C29 C30 C31 C36 -133.3(3)
N7 C30 C31 C32 -129.3(2)
C29 C30 C31 C32 49.6(3)
C36 C31 C32 C33 -0.5(3)
C30 C31 C32 C33 176.6(2)
C31 C32 C33 C34 0.5(4)
C32 C33 C34 C35 -1.0(4)
C33 C34 C35 C36 1.5(4)
C32 C31 C36 C35 1.0(3)
C30 C31 C36 C35 -176.1(2)
C34 C35 C36 C31 -1.5(4)
